data_7018519
loop_
_publ_author_name
'Hauptvogel, Ines Maria'
'Bon, Volodymyr'
'Gr\"unker, Ronny'
'Baburin, Igor A.'
'Senkovska, Irena'
'Mueller, Uwe'
'Kaskel, Stefan'

_publ_section_title
;
 A family of 2D and 3D coordination polymers involving a trigonal tritopic
 linker.
;
_journal_issue 14
_journal_name_full 'Dalton transactions (Cambridge, England : 2003)'
_journal_page_first 4172
_journal_page_last 4179
_journal_paper_doi 10.1039/c2dt12072k
_journal_volume 41
_journal_year 2012
_chemical_formula_sum 'C51 H29 O10 S Zn2'
_chemical_formula_weight 964.54
_chemical_name_systematic
;
?
;
_space_group_IT_number 179
_symmetry_cell_setting hexagonal
_symmetry_space_group_name_Hall 'P 65 2 (0 0 1)'
_symmetry_space_group_name_H-M 'P 65 2 2'
_atom_sites_solution_hydrogens geom
_atom_sites_solution_primary direct
_atom_sites_solution_secondary difmap
_audit_creation_method SHELXL-97
_cell_angle_alpha 90.00
_cell_angle_beta 90.00
_cell_angle_gamma 120.00
_cell_formula_units_Z 6
_cell_length_a 24.057(3)
_cell_length_b 24.057(3)
_cell_length_c 26.996(5)
_cell_measurement_temperature 296(2)
_cell_volume 13530(3)
_computing_cell_refinement 'mosflm 1.0.5 (Leslie, 1992)'
_computing_data_collection 'marCCD 1994-2002'
_computing_data_reduction 'scala (Howell, (1992)'
_computing_molecular_graphics 'Diamond 3.1'
_computing_publication_material WinGX
_computing_structure_refinement 'SHELXL-97 (Sheldrick, 1997)'
_computing_structure_solution 'SHELXS-97 (Sheldrick, 1997)'
_diffrn_ambient_temperature 296(2)
_diffrn_measured_fraction_theta_full 0.940
_diffrn_measured_fraction_theta_max 0.940
_diffrn_radiation_monochromator graphite
_diffrn_radiation_source 'fine-focus sealed tube'
_diffrn_radiation_wavelength 0.88561
_diffrn_reflns_av_R_equivalents 0.0934
_diffrn_reflns_av_sigmaI/netI 0.0418
_diffrn_reflns_limit_h_max 30
_diffrn_reflns_limit_h_min -30
_diffrn_reflns_limit_k_max 31
_diffrn_reflns_limit_k_min -31
_diffrn_reflns_limit_l_max 33
_diffrn_reflns_limit_l_min -33
_diffrn_reflns_number 155346
_diffrn_reflns_theta_full 36.97
_diffrn_reflns_theta_max 36.97
_diffrn_reflns_theta_min 1.22
_exptl_absorpt_coefficient_mu 1.053
_exptl_absorpt_correction_type none
_exptl_crystal_colour yellow
_exptl_crystal_density_diffrn 0.710
_exptl_crystal_density_method 'not measured'
_exptl_crystal_description hexagon
_exptl_crystal_F_000 2946
_exptl_crystal_size_max 0.10
_exptl_crystal_size_mid 0.08
_exptl_crystal_size_min 0.08
_platon_squeeze_details
;
;
_refine_diff_density_max 0.830
_refine_diff_density_min -0.551
_refine_diff_density_rms 0.069
_refine_ls_abs_structure_details 'Flack H D (1983), Acta Cryst. A39, 876-881'
_refine_ls_abs_structure_Flack 0.041(6)
_refine_ls_extinction_method none
_refine_ls_goodness_of_fit_ref 1.061
_refine_ls_hydrogen_treatment constr
_refine_ls_matrix_type full
_refine_ls_number_parameters 293
_refine_ls_number_reflns 11149
_refine_ls_number_restraints 0
_refine_ls_restrained_S_all 1.061
_refine_ls_R_factor_all 0.0524
_refine_ls_R_factor_gt 0.0428
_refine_ls_shift/su_max 0.001
_refine_ls_shift/su_mean 0.000
_refine_ls_structure_factor_coef Fsqd
_refine_ls_weighting_details 'calc w=1/[\s^2^(Fo^2^)+(0.0759P)^2^+1.3596P] where P=(Fo^2^+2Fc^2^)/3'
_refine_ls_weighting_scheme calc
_refine_ls_wR_factor_gt 0.1086
_refine_ls_wR_factor_ref 0.1150
_reflns_number_gt 9900
_reflns_number_total 11149
_reflns_threshold_expression >2sigma(I)
_cod_data_source_file c2dt12072k.txt
_cod_data_source_block DUT-42
_cod_depositor_comments
;
The following automatic conversions were performed:

'_symmetry_cell_setting' value 'Hexagonal' changed to 'hexagonal'
according to /home/saulius/struct/CIF-dictionaries/cif_core.dic
dictionary named 'cif_core.dic' version 2.4.1 from 2010-06-29.

Automatic conversion script
Id: cif_fix_values 1715 2011-07-08 13:25:40Z adriana 
;
_cod_database_code 7018519

loop_
_symmetry_equiv_pos_as_xyz
'x, y, z'
'x-y, x, z+5/6'
'-y, x-y, z+2/3'
'-x, -y, z+1/2'
'-x+y, -x, z+1/3'
'y, -x+y, z+1/6'
'-y, -x, -z+1/6'
'x-y, -y, -z'
'x, x-y, -z+5/6'
'y, x, -z+2/3'
'-x+y, y, -z+1/2'
'-x, -x+y, -z+1/3'

loop_
_atom_site_label
_atom_site_type_symbol
_atom_site_fract_x
_atom_site_fract_y
_atom_site_fract_z
_atom_site_U_iso_or_equiv
_atom_site_adp_type
_atom_site_occupancy
_atom_site_symmetry_multiplicity
_atom_site_calc_flag
_atom_site_refinement_flags
Zn1 Zn 0.534630(9) 0.456531(9) 0.020726(7) 0.02471(7) Uani 1 1 d .
S1 S 0.54390(5) 0.54390(5) -0.1667 0.1170(7) Uani 1 2 d S
O1 O 0.51184(9) 0.43904(8) -0.04923(5) 0.0491(4) Uani 1 1 d .
O3 O 0.49334(9) 0.36941(6) 0.04965(6) 0.0473(4) Uani 1 1 d .
O5 O 0.62481(7) 0.49346(10) 0.03653(6) 0.0549(5) Uani 1 1 d .
O4 O 0.48471(11) 0.49520(11) 0.04318(7) 0.0671(6) Uani 1 1 d .
O2 O 0.5769(2) 0.54038(14) -0.05961(12) 0.168(2) Uani 1 1 d .
C4 C 0.48770(10) 0.34584(8) 0.09106(7) 0.0352(4) Uani 1 1 d .
C5 C 0.45320(12) 0.27333(9) 0.09428(7) 0.0397(5) Uani 1 1 d .
C6 C 0.42618(17) 0.23695(11) 0.05099(9) 0.0635(8) Uani 1 1 d .
H6 H 0.4307 0.2575 0.0209 0.076 Uiso 1 1 calc R
C10 C 0.44580(14) 0.24208(10) 0.13816(9) 0.0532(7) Uani 1 1 d .
H10 H 0.4631 0.2655 0.1671 0.064 Uiso 1 1 calc R
C9 C 0.41248(14) 0.17550(10) 0.13970(9) 0.0568(7) Uani 1 1 d .
H9 H 0.4094 0.1548 0.1695 0.068 Uiso 1 1 calc R
C8 C 0.38370(14) 0.13940(10) 0.09776(9) 0.0516(6) Uani 1 1 d .
C7 C 0.39360(19) 0.17184(11) 0.05329(10) 0.0731(10) Uani 1 1 d .
H7 H 0.3775 0.1484 0.0242 0.088 Uiso 1 1 calc R
C11 C 0.34415(12) 0.06780(9) 0.09920(8) 0.0444(5) Uani 1 1 d .
C12 C 0.36143(11) 0.03123(10) 0.12795(8) 0.0396(5) Uani 1 1 d .
H12 H 0.3966 0.0512 0.1490 0.047 Uiso 1 1 calc R
C13 C 0.32598(9) -0.03581(9) 0.12539(8) 0.0346(4) Uani 1 1 d .
H13 H 0.3379 -0.0598 0.1452 0.041 Uiso 1 1 calc R
C14 C 0.27373(9) -0.06736(8) 0.09423(7) 0.0303(4) Uani 1 1 d .
C15 C 0.25564(13) -0.03005(11) 0.06694(11) 0.0557(7) Uani 1 1 d .
H15 H 0.2197 -0.0500 0.0466 0.067 Uiso 1 1 calc R
C16 C 0.29003(15) 0.03602(11) 0.06944(11) 0.0635(8) Uani 1 1 d .
H16 H 0.2767 0.0598 0.0508 0.076 Uiso 1 1 calc R
C17 C 0.23843(9) -0.13793(8) 0.08916(7) 0.0274(4) Uani 1 1 d .
C27 C 0.17178(6) -0.17178(6) 0.0833 0.0303(5) Uani 1 2 d S
H27 H 0.1495 -0.1495 0.0833 0.036 Uiso 1 2 calc SR
C18 C 0.27162(8) -0.17167(9) 0.08888(7) 0.0280(4) Uani 1 1 d .
H18 H 0.3160 -0.1496 0.0924 0.034 Uiso 1 1 calc R
C19 C 0.23855(6) -0.23855(6) 0.0833 0.0268(5) Uani 1 2 d S
C20 C 0.27450(6) -0.27450(6) 0.0833 0.0348(6) Uani 1 2 d S
C21 C 0.33013(11) -0.25301(11) 0.11080(10) 0.0474(6) Uani 1 1 d .
H21 H 0.3455 -0.2158 0.1296 0.057 Uiso 1 1 calc R
C22 C 0.36340(13) -0.28668(13) 0.11057(11) 0.0580(7) Uani 1 1 d .
H22 H 0.4007 -0.2714 0.1292 0.070 Uiso 1 1 calc R
C23 C 0.34212(7) -0.34212(7) 0.0833 0.0507(8) Uani 1 2 d S
C24 C 0.37772(7) -0.37772(7) 0.0833 0.0532(9) Uani 1 2 d S
C25 C 0.41267(17) -0.37744(18) 0.12458(12) 0.0721(10) Uani 1 1 d .
H25 H 0.4138 -0.3539 0.1523 0.087 Uiso 1 1 calc R
C28 C 0.48159(7) 0.51841(7) 0.0833 0.0486(8) Uani 1 2 d S
C29 C 0.44576(7) 0.55424(7) 0.0833 0.0530(9) Uani 1 2 d S
C26 C 0.44591(16) -0.41099(17) 0.12588(12) 0.0675(9) Uani 1 1 d .
H26 H 0.4680 -0.4106 0.1543 0.081 Uiso 1 1 calc R
C2 C 0.50502(14) 0.48319(14) -0.12472(9) 0.0610(8) Uani 1 1 d .
C3 C 0.44964(15) 0.43649(14) -0.14398(10) 0.0652(8) Uani 1 1 d .
H3 H 0.4228 0.3985 -0.1273 0.078 Uiso 1 1 calc R
C1 C 0.53379(16) 0.48932(15) -0.07411(10) 0.0714(9) Uani 1 1 d .

loop_
_atom_site_aniso_label
_atom_site_aniso_U_11
_atom_site_aniso_U_22
_atom_site_aniso_U_33
_atom_site_aniso_U_23
_atom_site_aniso_U_13
_atom_site_aniso_U_12
Zn1 0.02432(10) 0.02338(10) 0.02451(11) -0.00178(7) -0.00491(7) 0.01049(8)
S1 0.0891(6) 0.0891(6) 0.0811(8) 0.0476(6) -0.0476(6) -0.0242(7)
O1 0.0700(11) 0.0508(9) 0.0192(7) -0.0031(6) -0.0190(7) 0.0246(8)
O3 0.0616(10) 0.0217(6) 0.0436(9) 0.0093(6) -0.0057(8) 0.0097(7)
O5 0.0175(6) 0.0865(14) 0.0363(8) -0.0016(8) -0.0050(6) 0.0076(8)
O4 0.0949(16) 0.0904(15) 0.0623(12) -0.0192(10) -0.0113(10) 0.0812(14)
O2 0.191(4) 0.0799(18) 0.102(2) 0.0291(16) -0.087(2) -0.032(2)
C4 0.0445(11) 0.0219(8) 0.0308(10) 0.0024(7) -0.0001(8) 0.0103(8)
C5 0.0590(13) 0.0231(8) 0.0265(10) 0.0016(7) -0.0014(9) 0.0126(9)
C6 0.102(2) 0.0279(10) 0.0354(13) 0.0041(9) -0.0085(14) 0.0139(13)
C10 0.0695(16) 0.0276(10) 0.0435(13) -0.0050(9) -0.0139(11) 0.0100(10)
C9 0.0841(19) 0.0247(10) 0.0375(13) 0.0031(8) -0.0166(12) 0.0092(11)
C8 0.0775(18) 0.0232(9) 0.0390(12) -0.0039(8) -0.0155(11) 0.0138(11)
C7 0.126(3) 0.0281(11) 0.0396(14) -0.0071(9) -0.0227(16) 0.0188(15)
C11 0.0601(14) 0.0217(9) 0.0402(11) -0.0015(7) -0.0100(10) 0.0121(9)
C12 0.0360(11) 0.0243(9) 0.0455(12) -0.0030(8) -0.0108(9) 0.0055(8)
C13 0.0329(9) 0.0230(9) 0.0469(12) 0.0044(8) -0.0072(8) 0.0133(8)
C14 0.0330(9) 0.0202(8) 0.0360(10) -0.0003(6) -0.0023(7) 0.0120(7)
C15 0.0609(15) 0.0283(11) 0.0710(18) -0.0061(11) -0.0354(14) 0.0173(11)
C16 0.0828(19) 0.0272(11) 0.0763(19) 0.0035(11) -0.0340(16) 0.0242(12)
C17 0.0288(9) 0.0219(8) 0.0299(9) -0.0027(6) -0.0066(7) 0.0114(7)
C27 0.0261(9) 0.0261(9) 0.0401(15) -0.0033(9) -0.0033(9) 0.0141(10)
C18 0.0224(7) 0.0291(9) 0.0317(9) -0.0034(7) -0.0030(6) 0.0123(7)
C19 0.0280(9) 0.0280(9) 0.0289(13) -0.0055(9) -0.0055(9) 0.0175(10)
C20 0.0314(10) 0.0314(10) 0.0457(16) -0.0051(10) -0.0051(10) 0.0187(11)
C21 0.0387(12) 0.0383(11) 0.0754(16) -0.0202(11) -0.0223(12) 0.0269(10)
C22 0.0515(14) 0.0588(15) 0.0817(18) -0.0261(14) -0.0304(14) 0.0410(13)
C23 0.0507(15) 0.0507(15) 0.070(2) -0.0108(16) -0.0108(16) 0.0396(16)
C24 0.0540(16) 0.0540(16) 0.071(2) -0.0130(16) -0.0130(16) 0.0417(18)
C25 0.094(2) 0.105(3) 0.0675(19) -0.0337(17) -0.0257(16) 0.087(2)
C28 0.0464(14) 0.0464(14) 0.073(2) -0.0005(15) -0.0005(15) 0.0383(15)
C29 0.0492(15) 0.0492(15) 0.079(3) -0.0063(16) -0.0063(16) 0.0383(17)
C26 0.081(2) 0.094(2) 0.0638(18) -0.0195(16) -0.0214(15) 0.071(2)
C2 0.0659(17) 0.0557(15) 0.0368(13) 0.0183(11) -0.0070(11) 0.0120(13)
C3 0.0653(17) 0.0626(16) 0.0425(14) 0.0195(12) 0.0022(12) 0.0130(13)
C1 0.0777(19) 0.0622(17) 0.0378(14) 0.0079(12) -0.0219(13) 0.0076(15)

loop_
_atom_type_symbol
_atom_type_description
_atom_type_scat_dispersion_real
_atom_type_scat_dispersion_imag
_atom_type_scat_source
C C 0.0060 0.0030 'International Tables Vol C Tables 4.2.6.8 and 6.1.1.4'
H H 0.0000 0.0000 'International Tables Vol C Tables 4.2.6.8 and 6.1.1.4'
O O 0.0180 0.0100 'International Tables Vol C Tables 4.2.6.8 and 6.1.1.4'
S S 0.1740 0.1930 'International Tables Vol C Tables 4.2.6.8 and 6.1.1.4'
Zn Zn 0.0350 2.0980 'International Tables Vol C Tables 4.2.6.8 and 6.1.1.4'

loop_
_geom_angle_atom_site_label_1
_geom_angle_atom_site_label_2
_geom_angle_atom_site_label_3
_geom_angle
_geom_angle_site_symmetry_1
_geom_angle_site_symmetry_3
O5 Zn1 O4 121.95(9) . .
O5 Zn1 O1 116.19(7) . .
O4 Zn1 O1 103.31(8) . .
O5 Zn1 O3 104.67(8) . .
O4 Zn1 O3 106.29(9) . .
O1 Zn1 O3 102.45(7) . .
C2 S1 C2 91.07(19) . 10_554
C1 O1 Zn1 112.01(16) . .
C4 O3 Zn1 136.82(13) . .
C4 O5 Zn1 131.81(14) 7_665 .
C28 O4 Zn1 132.73(17) . .
O5 C4 O3 126.43(18) 7_665 .
O5 C4 C5 116.55(17) 7_665 .
O3 C4 C5 117.01(17) . .
C10 C5 C6 118.98(19) . .
C10 C5 C4 121.97(18) . .
C6 C5 C4 119.02(18) . .
C7 C6 C5 120.0(2) . .
C7 C6 H6 120.0 . .
C5 C6 H6 120.0 . .
C5 C10 C9 120.2(2) . .
C5 C10 H10 119.9 . .
C9 C10 H10 119.9 . .
C8 C9 C10 121.3(2) . .
C8 C9 H9 119.4 . .
C10 C9 H9 119.4 . .
C9 C8 C7 117.7(2) . .
C9 C8 C11 122.2(2) . .
C7 C8 C11 120.2(2) . .
C6 C7 C8 121.8(2) . .
C6 C7 H7 119.1 . .
C8 C7 H7 119.1 . .
C12 C11 C16 118.12(18) . .
C12 C11 C8 121.8(2) . .
C16 C11 C8 120.0(2) . .
C11 C12 C13 120.09(19) . .
C11 C12 H12 120.0 . .
C13 C12 H12 120.0 . .
C14 C13 C12 121.73(18) . .
C14 C13 H13 119.1 . .
C12 C13 H13 119.1 . .
C13 C14 C15 117.44(17) . .
C13 C14 C17 122.02(16) . .
C15 C14 C17 120.53(17) . .
C16 C15 C14 121.2(2) . .
C16 C15 H15 119.4 . .
C14 C15 H15 119.4 . .
C15 C16 C11 121.3(2) . .
C15 C16 H16 119.3 . .
C11 C16 H16 119.3 . .
C18 C17 C27 118.96(16) . .
C18 C17 C14 120.15(16) . .
C27 C17 C14 120.88(17) . .
C17 C27 C17 121.5(2) 7 .
C17 C27 H27 119.3 7 .
C17 C27 H27 119.3 . .
C17 C18 C19 120.49(16) . .
C17 C18 H18 119.8 . .
C19 C18 H18 119.8 . .
C18 C19 C18 119.6(2) . 7
C18 C19 C20 120.18(11) . .
C18 C19 C20 120.18(11) 7 .
C21 C20 C21 118.2(3) . 7
C21 C20 C19 120.92(13) . .
C21 C20 C19 120.92(13) 7 .
C20 C21 C22 120.6(2) . .
C20 C21 H21 119.7 . .
C22 C21 H21 119.7 . .
C23 C22 C21 121.4(2) . .
C23 C22 H22 119.3 . .
C21 C22 H22 119.3 . .
C22 C23 C22 117.8(3) 7 .
C22 C23 C24 121.10(14) 7 .
C22 C23 C24 121.10(14) . .
C25 C24 C25 117.6(3) 7 .
C25 C24 C23 121.23(15) 7 .
C25 C24 C23 121.22(15) . .
C26 C25 C24 122.5(3) . .
C26 C25 H25 118.7 . .
C24 C25 H25 118.7 . .
O4 C28 O4 127.4(3) . 7_665
O4 C28 C29 116.29(14) . .
O4 C28 C29 116.29(14) 7_665 .
C26 C29 C26 118.9(3) 1_565 7_565
C26 C29 C28 120.54(15) 1_565 .
C26 C29 C28 120.54(15) 7_565 .
C25 C26 C29 119.2(3) . 1_545
C25 C26 H26 120.4 . .
C29 C26 H26 120.4 1_545 .
C3 C2 C1 130.3(2) . .
C3 C2 S1 110.33(19) . .
C1 C2 S1 119.3(2) . .
C3 C3 C2 114.06(15) 10_554 .
C3 C3 H3 123.0 10_554 .
C2 C3 H3 123.0 . .
O2 C1 O1 122.9(3) . .
O2 C1 C2 120.8(3) . .
O1 C1 C2 116.3(2) . .

loop_
_geom_bond_atom_site_label_1
_geom_bond_atom_site_label_2
_geom_bond_distance
_geom_bond_site_symmetry_2
Zn1 O5 1.9367(14) .
Zn1 O4 1.9475(16) .
Zn1 O1 1.9528(14) .
Zn1 O3 1.9766(13) .
S1 C2 1.710(2) .
S1 C2 1.710(2) 10_554
O1 C1 1.247(3) .
O3 C4 1.230(2) .
O5 C4 1.223(2) 7_665
O4 C28 1.239(2) .
O2 C1 1.210(4) .
C4 O5 1.224(2) 7_665
C4 C5 1.514(2) .
C5 C10 1.366(3) .
C5 C6 1.409(3) .
C6 C7 1.358(3) .
C6 H6 0.9300 .
C10 C9 1.388(3) .
C10 H10 0.9300 .
C9 C8 1.383(3) .
C9 H9 0.9300 .
C8 C7 1.386(3) .
C8 C11 1.495(3) .
C7 H7 0.9300 .
C11 C12 1.384(3) .
C11 C16 1.389(3) .
C12 C13 1.399(3) .
C12 H12 0.9300 .
C13 C14 1.382(3) .
C13 H13 0.9300 .
C14 C15 1.389(3) .
C14 C17 1.477(2) .
C15 C16 1.379(3) .
C15 H15 0.9300 .
C16 H16 0.9300 .
C17 C18 1.395(2) .
C17 C27 1.397(2) .
C27 C17 1.397(2) 7
C27 H27 0.9300 .
C18 C19 1.401(2) .
C18 H18 0.9300 .
C19 C18 1.401(2) 7
C19 C20 1.498(3) .
C20 C21 1.384(3) .
C20 C21 1.384(3) 7
C21 C22 1.395(3) .
C21 H21 0.9300 .
C22 C23 1.378(3) .
C22 H22 0.9300 .
C23 C22 1.378(3) 7
C23 C24 1.483(4) .
C24 C25 1.393(3) 7
C24 C25 1.393(3) .
C25 C26 1.392(3) .
C25 H25 0.9300 .
C28 O4 1.239(2) 7_665
C28 C29 1.493(4) .
C29 C26 1.420(3) 1_565
C29 C26 1.420(3) 7_565
C26 C29 1.420(3) 1_545
C26 H26 0.9300 .
C2 C3 1.346(4) .
C2 C1 1.505(3) .
C3 C3 1.342(5) 10_554
C3 H3 0.9300 .

loop_
_geom_torsion_atom_site_label_1
_geom_torsion_atom_site_label_2
_geom_torsion_atom_site_label_3
_geom_torsion_atom_site_label_4
_geom_torsion
_geom_torsion_site_symmetry_1
_geom_torsion_site_symmetry_4
O5 Zn1 O1 C1 -67.0(2) . .
O4 Zn1 O1 C1 69.3(2) . .
O3 Zn1 O1 C1 179.6(2) . .
O5 Zn1 O3 C4 59.8(3) . .
O4 Zn1 O3 C4 -70.5(3) . .
O1 Zn1 O3 C4 -178.6(2) . .
O4 Zn1 O5 C4 48.6(3) . 7_665
O1 Zn1 O5 C4 176.1(2) . 7_665
O3 Zn1 O5 C4 -71.8(3) . 7_665
O5 Zn1 O4 C28 -43.5(3) . .
O1 Zn1 O4 C28 -176.5(2) . .
O3 Zn1 O4 C28 76.1(2) . .
Zn1 O3 C4 O5 4.3(4) . 7_665
Zn1 O3 C4 C5 -176.66(18) . .
O5 C4 C5 C10 -2.8(4) 7_665 .
O3 C4 C5 C10 178.1(3) . .
O5 C4 C5 C6 175.2(3) 7_665 .
O3 C4 C5 C6 -3.9(4) . .
C10 C5 C6 C7 -0.2(5) . .
C4 C5 C6 C7 -178.3(3) . .
C6 C5 C10 C9 0.4(4) . .
C4 C5 C10 C9 178.4(3) . .
C5 C10 C9 C8 -2.9(5) . .
C10 C9 C8 C7 5.1(5) . .
C10 C9 C8 C11 -176.1(3) . .
C5 C6 C7 C8 2.6(6) . .
C9 C8 C7 C6 -4.9(6) . .
C11 C8 C7 C6 176.2(3) . .
C9 C8 C11 C12 -39.5(4) . .
C7 C8 C11 C12 139.3(3) . .
C9 C8 C11 C16 143.5(3) . .
C7 C8 C11 C16 -37.7(5) . .
C16 C11 C12 C13 2.0(4) . .
C8 C11 C12 C13 -175.0(2) . .
C11 C12 C13 C14 0.7(4) . .
C12 C13 C14 C15 -2.9(3) . .
C12 C13 C14 C17 176.3(2) . .
C13 C14 C15 C16 2.4(4) . .
C17 C14 C15 C16 -176.8(3) . .
C14 C15 C16 C11 0.2(5) . .
C12 C11 C16 C15 -2.5(5) . .
C8 C11 C16 C15 174.6(3) . .
C13 C14 C17 C18 -38.8(3) . .
C15 C14 C17 C18 140.4(2) . .
C13 C14 C17 C27 142.84(18) . .
C15 C14 C17 C27 -38.0(3) . .
C18 C17 C27 C17 0.32(12) . 7
C14 C17 C27 C17 178.71(19) . 7
C27 C17 C18 C19 -0.6(2) . .
C14 C17 C18 C19 -179.04(15) . .
C17 C18 C19 C18 0.32(12) . 7
C17 C18 C19 C20 -179.68(12) . .
C18 C19 C20 C21 31.54(17) . .
C18 C19 C20 C21 -148.46(17) 7 .
C18 C19 C20 C21 -148.46(17) . 7
C18 C19 C20 C21 31.54(17) 7 7
C21 C20 C21 C22 0.1(2) 7 .
C19 C20 C21 C22 -179.9(2) . .
C20 C21 C22 C23 -0.2(4) . .
C21 C22 C23 C22 0.1(2) . 7
C21 C22 C23 C24 -179.9(2) . .
C22 C23 C24 C25 30.6(3) 7 7
C22 C23 C24 C25 -149.4(3) . 7
C22 C23 C24 C25 -149.4(3) 7 .
C22 C23 C24 C25 30.6(3) . .
C25 C24 C25 C26 -0.8(3) 7 .
C23 C24 C25 C26 179.2(3) . .
Zn1 O4 C28 O4 -10.64(15) . 7_665
Zn1 O4 C28 C29 169.36(15) . .
O4 C28 C29 C26 -172.5(2) . 1_565
O4 C28 C29 C26 7.5(2) 7_665 1_565
O4 C28 C29 C26 7.5(2) . 7_565
O4 C28 C29 C26 -172.5(2) 7_665 7_565
C24 C25 C26 C29 1.5(5) . 1_545
C2 S1 C2 C3 1.17(19) 10_554 .
C2 S1 C2 C1 -176.9(4) 10_554 .
C1 C2 C3 C3 174.4(4) . 10_554
S1 C2 C3 C3 -3.3(5) . 10_554
Zn1 O1 C1 O2 17.9(6) . .
Zn1 O1 C1 C2 -163.9(3) . .
C3 C2 C1 O2 -164.1(5) . .
S1 C2 C1 O2 13.5(6) . .
C3 C2 C1 O1 17.7(6) . .
S1 C2 C1 O1 -164.7(3) . .

loop_
_platon_squeeze_void_nr
_platon_squeeze_void_average_x
_platon_squeeze_void_average_y
_platon_squeeze_void_average_z
_platon_squeeze_void_volume
_platon_squeeze_void_count_electrons
_platon_squeeze_void_content
1 0.000 0.000 -0.003 8218 3200 ' '
